data_7006741
loop_
_publ_author_name
'Hill, Michael S.'
'Hitchcock, Peter B.'
'Mansell, Stephen M.'

_publ_section_title
;
 Racemic N-aryl bis(amidines) and bis(amidinates): on the trail of
 enantioselective organolanthanide catalysts.
;
_journal_issue 12
_journal_name_full 'Dalton transactions (Cambridge, England : 2003)'
_journal_page_first 1544
_journal_page_last 1553
_journal_paper_doi 10.1039/b513521d
_journal_year 2006
_chemical_compound_source 'synthesis as described'
_chemical_formula_moiety 'C40 H64 N4'
_chemical_formula_sum 'C40 H64 N4'
_chemical_formula_weight 600.95
_chemical_name_systematic
;
?
;
_space_group_IT_number 2
_symmetry_cell_setting triclinic
_symmetry_Int_Tables_number 2
_symmetry_space_group_name_Hall '-P 1'
_symmetry_space_group_name_H-M 'P -1'
_atom_sites_solution_hydrogens geom
_atom_sites_solution_primary direct
_atom_sites_solution_secondary difmap
_audit_conform_dict_location ftp://ftp.iucr.org/pub/cif_core.dic
_audit_conform_dict_name cif_core.dic
_audit_conform_dict_version 2.2
_audit_creation_date 2004-06-23T09:30:45-00:00
_audit_creation_method 'WinGX routine CIF_UPDATE'
_cell_angle_alpha 89.477(1)
_cell_angle_beta 88.641(1)
_cell_angle_gamma 68.790(1)
_cell_formula_units_Z 2
_cell_length_a 8.7004(2)
_cell_length_b 9.6692(1)
_cell_length_c 24.4085(6)
_cell_measurement_reflns_used 14787
_cell_measurement_temperature 173(2)
_cell_measurement_theta_max 25.028
_cell_measurement_theta_min 3.705
_cell_measurement_wavelength 0.71073
_cell_volume 1913.75(7)
_computing_cell_refinement 'HKL Scalepack (Otwinowski & Minor 1997)'
_computing_data_collection 'Collect (Nonius BV, 1997-2000)'
_computing_data_reduction 'HKL Denzo and Scalepack (Otwinowski & Minor 1997)'
_computing_molecular_graphics 'Ortep-3 for Windows (Farrugia, 1997)'
_computing_publication_material 'WinGX publication routines (Farrugia, 1999)'
_computing_structure_refinement 'SHELXL-97 (Sheldrick, 1997)'
_computing_structure_solution 'SHELXS-97 (Sheldrick, 1997)'
_diffrn_ambient_temperature 173(2)
_diffrn_detector 'CCD plate'
_diffrn_measured_fraction_theta_full 0.985
_diffrn_measured_fraction_theta_max 0.985
_diffrn_measurement_device '95mm CCD camera on \k-goniostat'
_diffrn_measurement_device_type KappaCCD
_diffrn_measurement_method 'CCD rotation images, thick slices'
_diffrn_orient_matrix_type 'by Nonius Collect from scalepack cell'
_diffrn_orient_matrix_UB_11 0.698284E-1
_diffrn_orient_matrix_UB_12 -0.70649E-2
_diffrn_orient_matrix_UB_13 0.326294E-1
_diffrn_orient_matrix_UB_21 0.101519
_diffrn_orient_matrix_UB_22 -0.487956E-1
_diffrn_orient_matrix_UB_23 -0.230862E-1
_diffrn_orient_matrix_UB_31 0.50224E-2
_diffrn_orient_matrix_UB_32 0.993769E-1
_diffrn_orient_matrix_UB_33 -0.90433E-2
_diffrn_radiation_monochromator graphite
_diffrn_radiation_probe x-ray
_diffrn_radiation_type MoK\a
_diffrn_radiation_wavelength 0.71073
_diffrn_reflns_av_R_equivalents 0.0369
_diffrn_reflns_av_unetI/netI 0.0313
_diffrn_reflns_limit_h_max 10
_diffrn_reflns_limit_h_min -10
_diffrn_reflns_limit_k_max 11
_diffrn_reflns_limit_k_min -11
_diffrn_reflns_limit_l_max 29
_diffrn_reflns_limit_l_min -29
_diffrn_reflns_number 21923
_diffrn_reflns_theta_full 25.04
_diffrn_reflns_theta_max 25.04
_diffrn_reflns_theta_min 3.72
_diffrn_source 'Enraf Nonius FR590'
_exptl_absorpt_coefficient_mu 0.06
_exptl_absorpt_correction_type none
_exptl_crystal_colour colourless
_exptl_crystal_density_diffrn 1.043
_exptl_crystal_density_method 'not measured'
_exptl_crystal_description prism
_exptl_crystal_F_000 664
_exptl_crystal_size_max 0.2
_exptl_crystal_size_mid 0.15
_exptl_crystal_size_min 0.1
_refine_diff_density_max 0.306
_refine_diff_density_min -0.27
_refine_diff_density_rms 0.032
_refine_ls_extinction_method none
_refine_ls_goodness_of_fit_ref 1.011
_refine_ls_hydrogen_treatment mixed
_refine_ls_matrix_type full
_refine_ls_number_parameters 405
_refine_ls_number_reflns 6677
_refine_ls_number_restraints 0
_refine_ls_restrained_S_all 1.011
_refine_ls_R_factor_all 0.0614
_refine_ls_R_factor_gt 0.0499
_refine_ls_shift/su_max 0
_refine_ls_shift/su_mean 0
_refine_ls_structure_factor_coef Fsqd
_refine_ls_weighting_details 'calc w=1/[\s^2^(Fo^2^)+(0.0516P)^2^+0.8463P] where P=(Fo^2^+2Fc^2^)/3'
_refine_ls_weighting_scheme calc
_refine_ls_wR_factor_gt 0.12
_refine_ls_wR_factor_ref 0.1282
_reflns_number_gt 5557
_reflns_number_total 6677
_reflns_threshold_expression >2sigma(I)
_cod_data_source_file b513521d.txt
_cod_data_source_block (3)-jun1304
_cod_original_sg_symbol_H-M P-1
_cod_database_code 7006741

loop_
_symmetry_equiv_pos_as_xyz
'x, y, z'
'-x, -y, -z'

loop_
_atom_site_label
_atom_site_type_symbol
_atom_site_fract_x
_atom_site_fract_y
_atom_site_fract_z
_atom_site_U_iso_or_equiv
_atom_site_adp_type
_atom_site_occupancy
_atom_site_symmetry_multiplicity
_atom_site_calc_flag
_atom_site_refinement_flags
_atom_site_disorder_assembly
_atom_site_disorder_group
N1 N 0.62779(17) 0.26295(15) 0.22033(5) 0.0345(3) Uani 1 1 d . . .
H1N H 0.719(3) 0.274(2) 0.2238(8) 0.050(6) Uiso 1 1 d . . .
N2 N 0.60690(17) 0.11229(14) 0.31937(6) 0.0371(3) Uani 1 1 d . . .
H2N H 0.556(2) 0.080(2) 0.2958(8) 0.049(5) Uiso 1 1 d . . .
N3 N 0.44632(15) 0.23215(14) 0.16180(5) 0.0304(3) Uani 1 1 d . . .
N4 N 0.83141(15) 0.02570(13) 0.37982(5) 0.0308(3) Uani 1 1 d . . .
C1 C 0.50159(17) 0.33269(15) 0.26206(6) 0.0274(3) Uani 1 1 d . . .
H1 H 0.4023 0.308 0.2541 0.033 Uiso 1 1 calc R . .
C2 C 0.56064(17) 0.27324(15) 0.31894(6) 0.0264(3) Uani 1 1 d . . .
H2 H 0.6608 0.2967 0.3268 0.032 Uiso 1 1 calc R . .
C3 C 0.42833(19) 0.34909(18) 0.36205(6) 0.0349(4) Uani 1 1 d . . .
H3B H 0.4696 0.3117 0.3988 0.042 Uiso 1 1 calc R . .
H3A H 0.3296 0.324 0.3556 0.042 Uiso 1 1 calc R . .
C4 C 0.3805(2) 0.51700(19) 0.36058(7) 0.0442(4) Uani 1 1 d . . .
H4B H 0.291 0.563 0.3879 0.053 Uiso 1 1 calc R . .
H4A H 0.4766 0.5428 0.3705 0.053 Uiso 1 1 calc R . .
C5 C 0.3231(2) 0.57830(18) 0.30406(7) 0.0451(4) Uani 1 1 d . . .
H5B H 0.2185 0.5643 0.2962 0.054 Uiso 1 1 calc R . .
H5A H 0.3017 0.686 0.3033 0.054 Uiso 1 1 calc R . .
C6 C 0.4514(2) 0.50121(17) 0.26028(7) 0.0379(4) Uani 1 1 d . . .
H6B H 0.5503 0.5271 0.2653 0.045 Uiso 1 1 calc R . .
H6A H 0.4068 0.5377 0.2238 0.045 Uiso 1 1 calc R . .
C7 C 0.59031(18) 0.23448(15) 0.16820(6) 0.0279(3) Uani 1 1 d . . .
C8 C 0.73483(19) 0.20893(18) 0.12665(6) 0.0351(4) Uani 1 1 d . . .
C9 C 0.7743(3) 0.3514(3) 0.12303(9) 0.0663(6) Uani 1 1 d . . .
H9C H 0.6778 0.4331 0.1098 0.099 Uiso 1 1 calc R . .
H9B H 0.8678 0.3361 0.0976 0.099 Uiso 1 1 calc R . .
H9A H 0.8025 0.376 0.1594 0.099 Uiso 1 1 calc R . .
C10 C 0.8862(2) 0.0805(3) 0.14586(9) 0.0681(6) Uani 1 1 d . . .
H10C H 0.9165 0.1031 0.1822 0.102 Uiso 1 1 calc R . .
H10B H 0.9783 0.0663 0.1199 0.102 Uiso 1 1 calc R . .
H10A H 0.861 -0.0104 0.1478 0.102 Uiso 1 1 calc R . .
C11 C 0.6971(2) 0.1742(2) 0.06865(7) 0.0497(5) Uani 1 1 d . . .
H11C H 0.6702 0.0841 0.0692 0.075 Uiso 1 1 calc R . .
H11B H 0.7938 0.1588 0.0446 0.075 Uiso 1 1 calc R . .
H11A H 0.6032 0.2574 0.0549 0.075 Uiso 1 1 calc R . .
C12 C 0.37216(18) 0.20578(17) 0.11429(6) 0.0311(3) Uani 1 1 d . . .
C13 C 0.3792(2) 0.06163(18) 0.10230(6) 0.0357(4) Uani 1 1 d . . .
C14 C 0.2916(2) 0.0417(2) 0.05794(7) 0.0418(4) Uani 1 1 d . . .
H14 H 0.2967 -0.0554 0.0492 0.05 Uiso 1 1 calc R . .
C15 C 0.1979(2) 0.1598(2) 0.02657(7) 0.0448(4) Uani 1 1 d . . .
H15 H 0.1394 0.144 -0.0037 0.054 Uiso 1 1 calc R . .
C16 C 0.1892(2) 0.3014(2) 0.03931(7) 0.0421(4) Uani 1 1 d . . .
H16 H 0.1242 0.3824 0.0175 0.051 Uiso 1 1 calc R . .
C17 C 0.27374(19) 0.32816(18) 0.08335(6) 0.0347(4) Uani 1 1 d . . .
C18 C 0.4747(2) -0.06869(19) 0.13814(8) 0.0458(4) Uani 1 1 d . . .
H18 H 0.5521 -0.0382 0.1604 0.055 Uiso 1 1 calc R . .
C19 C 0.3581(4) -0.1061(3) 0.17724(10) 0.1025(11) Uani 1 1 d . . .
H19C H 0.2843 -0.1411 0.1564 0.154 Uiso 1 1 calc R . .
H19B H 0.2927 -0.0173 0.1981 0.154 Uiso 1 1 calc R . .
H19A H 0.4216 -0.184 0.2025 0.154 Uiso 1 1 calc R . .
C20 C 0.5754(3) -0.2067(2) 0.10664(11) 0.0830(8) Uani 1 1 d . . .
H20C H 0.5022 -0.2391 0.0845 0.124 Uiso 1 1 calc R . .
H20B H 0.6338 -0.2855 0.1324 0.124 Uiso 1 1 calc R . .
H20A H 0.6556 -0.1849 0.0826 0.124 Uiso 1 1 calc R . .
C21 C 0.2560(2) 0.48478(19) 0.09935(7) 0.0430(4) Uani 1 1 d . . .
H21 H 0.361 0.4776 0.1172 0.052 Uiso 1 1 calc R . .
C22 C 0.2348(4) 0.5890(3) 0.05062(10) 0.0836(8) Uani 1 1 d . . .
H22C H 0.1308 0.6021 0.0327 0.125 Uiso 1 1 calc R . .
H22B H 0.3268 0.5466 0.0244 0.125 Uiso 1 1 calc R . .
H22A H 0.2332 0.6854 0.0633 0.125 Uiso 1 1 calc R . .
C23 C 0.1186(3) 0.5458(3) 0.14209(12) 0.0811(8) Uani 1 1 d . . .
H23C H 0.0142 0.5491 0.1269 0.122 Uiso 1 1 calc R . .
H23B H 0.1097 0.6462 0.1525 0.122 Uiso 1 1 calc R . .
H23A H 0.1435 0.4816 0.1745 0.122 Uiso 1 1 calc R . .
C24 C 0.73569(17) 0.00757(15) 0.34433(6) 0.0259(3) Uani 1 1 d . . .
C25 C 0.76913(19) -0.15214(16) 0.32523(6) 0.0335(4) Uani 1 1 d . . .
C26 C 0.8863(3) -0.26165(18) 0.36423(8) 0.0552(5) Uani 1 1 d . . .
H26C H 0.836 -0.2488 0.4011 0.083 Uiso 1 1 calc R . .
H26B H 0.99 -0.2436 0.3651 0.083 Uiso 1 1 calc R . .
H26A H 0.9083 -0.3631 0.3516 0.083 Uiso 1 1 calc R . .
C27 C 0.8507(3) -0.1711(2) 0.26813(8) 0.0515(5) Uani 1 1 d . . .
H27C H 0.9522 -0.1494 0.2697 0.077 Uiso 1 1 calc R . .
H27B H 0.7749 -0.1026 0.2425 0.077 Uiso 1 1 calc R . .
H27A H 0.8772 -0.2733 0.2557 0.077 Uiso 1 1 calc R . .
C28 C 0.6107(2) -0.1854(2) 0.32307(10) 0.0571(5) Uani 1 1 d . . .
H28C H 0.637 -0.288 0.311 0.086 Uiso 1 1 calc R . .
H28B H 0.5353 -0.1176 0.2972 0.086 Uiso 1 1 calc R . .
H28A H 0.5582 -0.1721 0.3596 0.086 Uiso 1 1 calc R . .
C29 C 0.83303(18) 0.15961(15) 0.40194(6) 0.0284(3) Uani 1 1 d . . .
C30 C 0.92710(17) 0.23304(16) 0.37512(6) 0.0301(3) Uani 1 1 d . . .
C31 C 0.9459(2) 0.35253(17) 0.40147(7) 0.0375(4) Uani 1 1 d . . .
H31 H 1.0115 0.4015 0.3845 0.045 Uiso 1 1 calc R . .
C32 C 0.8712(2) 0.40167(19) 0.45188(7) 0.0448(4) Uani 1 1 d . . .
H32 H 0.8843 0.4844 0.4691 0.054 Uiso 1 1 calc R . .
C33 C 0.7775(2) 0.32970(19) 0.47710(7) 0.0421(4) Uani 1 1 d . . .
H33 H 0.7253 0.3648 0.5115 0.051 Uiso 1 1 calc R . .
C34 C 0.75758(19) 0.20729(17) 0.45341(6) 0.0334(4) Uani 1 1 d . . .
C35 C 1.00764(19) 0.17783(18) 0.31981(7) 0.0354(4) Uani 1 1 d . . .
H35 H 0.9353 0.134 0.3009 0.042 Uiso 1 1 calc R . .
C36 C 1.0240(2) 0.2999(2) 0.28247(7) 0.0475(4) Uani 1 1 d . . .
H36C H 0.9143 0.3739 0.2757 0.071 Uiso 1 1 calc R . .
H36B H 1.0764 0.2564 0.2476 0.071 Uiso 1 1 calc R . .
H36A H 1.0918 0.3476 0.3002 0.071 Uiso 1 1 calc R . .
C37 C 1.1746(2) 0.0531(2) 0.32710(8) 0.0507(5) Uani 1 1 d . . .
H37C H 1.2473 0.0905 0.3474 0.076 Uiso 1 1 calc R . .
H37B H 1.2245 0.0176 0.2911 0.076 Uiso 1 1 calc R . .
H37A H 1.159 -0.0288 0.3475 0.076 Uiso 1 1 calc R . .
C38 C 0.6635(2) 0.12198(19) 0.48266(7) 0.0406(4) Uani 1 1 d . . .
H38 H 0.6112 0.0817 0.4539 0.049 Uiso 1 1 calc R . .
C39 C 0.7843(3) -0.0110(3) 0.51313(9) 0.0699(7) Uani 1 1 d . . .
H39C H 0.8634 -0.0768 0.4868 0.105 Uiso 1 1 calc R . .
H39B H 0.7232 -0.0655 0.532 0.105 Uiso 1 1 calc R . .
H39A H 0.8437 0.0243 0.54 0.105 Uiso 1 1 calc R . .
C40 C 0.5263(3) 0.2172(3) 0.52081(9) 0.0679(6) Uani 1 1 d . . .
H40C H 0.4657 0.1573 0.5362 0.102 Uiso 1 1 calc R . .
H40B H 0.4508 0.3008 0.5003 0.102 Uiso 1 1 calc R . .
H40A H 0.5739 0.2548 0.5506 0.102 Uiso 1 1 calc R . .

loop_
_atom_site_aniso_label
_atom_site_aniso_U_11
_atom_site_aniso_U_22
_atom_site_aniso_U_33
_atom_site_aniso_U_23
_atom_site_aniso_U_13
_atom_site_aniso_U_12
N1 0.0255(7) 0.0486(8) 0.0292(7) -0.0073(6) -0.0009(5) -0.0131(6)
N2 0.0397(8) 0.0235(7) 0.0487(8) -0.0006(6) -0.0186(7) -0.0110(6)
N3 0.0316(7) 0.0340(7) 0.0270(7) -0.0035(5) -0.0015(5) -0.0133(5)
N4 0.0321(7) 0.0253(6) 0.0343(7) 0.0032(5) -0.0041(6) -0.0094(5)
C1 0.0246(7) 0.0286(8) 0.0275(8) -0.0031(6) -0.0032(6) -0.0076(6)
C2 0.0257(7) 0.0223(7) 0.0305(8) -0.0013(6) -0.0055(6) -0.0075(6)
C3 0.0310(8) 0.0422(9) 0.0292(8) -0.0005(7) -0.0034(6) -0.0102(7)
C4 0.0402(9) 0.0406(10) 0.0425(10) -0.0164(7) -0.0017(8) -0.0031(7)
C5 0.0447(10) 0.0269(8) 0.0530(11) -0.0046(7) -0.0087(8) 0.0005(7)
C6 0.0428(9) 0.0289(8) 0.0395(9) 0.0060(7) -0.0099(7) -0.0097(7)
C7 0.0309(8) 0.0246(7) 0.0278(8) 0.0003(6) -0.0010(6) -0.0096(6)
C8 0.0339(8) 0.0418(9) 0.0311(8) -0.0015(7) 0.0031(7) -0.0158(7)
C9 0.0833(16) 0.0767(15) 0.0604(13) -0.0107(11) 0.0196(11) -0.0559(13)
C10 0.0418(11) 0.0894(16) 0.0513(12) 0.0076(11) 0.0128(9) 0.0014(10)
C11 0.0518(11) 0.0672(13) 0.0353(9) -0.0080(8) 0.0102(8) -0.0282(10)
C12 0.0299(8) 0.0402(9) 0.0256(8) -0.0046(6) 0.0016(6) -0.0155(7)
C13 0.0358(9) 0.0394(9) 0.0336(8) -0.0065(7) 0.0007(7) -0.0156(7)
C14 0.0469(10) 0.0444(10) 0.0384(9) -0.0119(7) -0.0001(8) -0.0214(8)
C15 0.0481(10) 0.0599(12) 0.0315(9) -0.0091(8) -0.0060(8) -0.0251(9)
C16 0.0425(10) 0.0521(11) 0.0337(9) 0.0029(7) -0.0080(7) -0.0189(8)
C17 0.0350(8) 0.0427(9) 0.0304(8) -0.0002(7) -0.0023(7) -0.0187(7)
C18 0.0513(11) 0.0350(9) 0.0520(11) -0.0038(8) -0.0121(8) -0.0158(8)
C19 0.101(2) 0.104(2) 0.0601(15) 0.0416(14) 0.0228(14) 0.0103(16)
C20 0.0918(18) 0.0466(13) 0.0883(18) 0.0054(12) 0.0217(14) 0.0000(12)
C21 0.0428(10) 0.0391(9) 0.0506(10) 0.0063(8) -0.0139(8) -0.0186(8)
C22 0.123(2) 0.0639(14) 0.0844(17) 0.0332(12) -0.0515(16) -0.0567(15)
C23 0.0720(15) 0.0497(13) 0.121(2) -0.0328(13) 0.0233(15) -0.0218(11)
C24 0.0262(7) 0.0233(7) 0.0278(7) 0.0013(6) 0.0037(6) -0.0087(6)
C25 0.0376(9) 0.0230(8) 0.0386(9) -0.0032(6) 0.0044(7) -0.0098(6)
C26 0.0733(13) 0.0231(9) 0.0586(12) 0.0033(8) -0.0049(10) -0.0046(8)
C27 0.0653(12) 0.0370(10) 0.0459(11) -0.0108(8) 0.0147(9) -0.0117(9)
C28 0.0565(12) 0.0348(10) 0.0872(15) -0.0139(9) 0.0089(11) -0.0253(9)
C29 0.0281(7) 0.0250(7) 0.0307(8) 0.0045(6) -0.0101(6) -0.0073(6)
C30 0.0261(7) 0.0278(8) 0.0351(8) 0.0059(6) -0.0085(6) -0.0076(6)
C31 0.0363(9) 0.0321(8) 0.0479(10) 0.0063(7) -0.0095(7) -0.0165(7)
C32 0.0525(11) 0.0366(9) 0.0492(11) -0.0062(8) -0.0092(8) -0.0201(8)
C33 0.0499(10) 0.0445(10) 0.0336(9) -0.0062(7) -0.0034(8) -0.0186(8)
C34 0.0348(8) 0.0364(8) 0.0292(8) 0.0033(6) -0.0083(7) -0.0127(7)
C35 0.0305(8) 0.0401(9) 0.0374(9) 0.0037(7) -0.0024(7) -0.0149(7)
C36 0.0465(10) 0.0601(12) 0.0439(10) 0.0110(8) -0.0047(8) -0.0288(9)
C37 0.0359(9) 0.0560(12) 0.0506(11) -0.0013(9) 0.0032(8) -0.0052(8)
C38 0.0445(10) 0.0503(10) 0.0315(9) 0.0051(7) -0.0046(7) -0.0225(8)
C39 0.0756(15) 0.0827(16) 0.0659(14) 0.0429(12) -0.0259(12) -0.0456(13)
C40 0.0829(16) 0.0860(16) 0.0492(12) -0.0192(11) 0.0255(11) -0.0491(13)

loop_
_atom_type_symbol
_atom_type_description
_atom_type_scat_dispersion_real
_atom_type_scat_dispersion_imag
_atom_type_scat_source
C C 0.0033 0.0016 'International Tables Vol C Tables 4.2.6.8 and 6.1.1.4'
H H 0 0 'International Tables Vol C Tables 4.2.6.8 and 6.1.1.4'
N N 0.0061 0.0033 'International Tables Vol C Tables 4.2.6.8 and 6.1.1.4'

loop_
_geom_angle_atom_site_label_1
_geom_angle_atom_site_label_2
_geom_angle_atom_site_label_3
_geom_angle
_geom_angle_site_symmetry_1
_geom_angle_site_symmetry_3
_geom_angle_publ_flag
C7 N1 C1 122.58(13) . . ?
C24 N2 C2 129.08(13) . . ?
C7 N3 C12 129.97(13) . . ?
C24 N4 C29 128.56(12) . . ?
N1 C1 C2 110.98(11) . . ?
N1 C1 C6 110.68(13) . . ?
C2 C1 C6 110.65(12) . . ?
N2 C2 C3 112.33(13) . . ?
N2 C2 C1 109.31(12) . . ?
C3 C2 C1 110.21(11) . . ?
C2 C3 C4 111.54(13) . . ?
C5 C4 C3 111.02(13) . . ?
C6 C5 C4 111.07(13) . . ?
C5 C6 C1 112.47(14) . . ?
N3 C7 N1 116.45(13) . . ?
N3 C7 C8 130.64(13) . . ?
N1 C7 C8 112.91(12) . . ?
C10 C8 C11 108.10(15) . . ?
C10 C8 C9 109.66(17) . . ?
C11 C8 C9 106.94(15) . . ?
C10 C8 C7 109.74(13) . . ?
C11 C8 C7 113.84(13) . . ?
C9 C8 C7 108.48(14) . . ?
C13 C12 C17 120.70(14) . . ?
C13 C12 N3 120.08(14) . . ?
C17 C12 N3 118.71(14) . . ?
C14 C13 C12 118.59(15) . . ?
C14 C13 C18 120.56(15) . . ?
C12 C13 C18 120.81(14) . . ?
C15 C14 C13 121.35(16) . . ?
C14 C15 C16 119.63(15) . . ?
C15 C16 C17 121.57(16) . . ?
C16 C17 C12 118.12(15) . . ?
C16 C17 C21 121.48(15) . . ?
C12 C17 C21 120.37(13) . . ?
C20 C18 C19 108.82(19) . . ?
C20 C18 C13 114.16(17) . . ?
C19 C18 C13 110.03(16) . . ?
C23 C21 C17 110.26(15) . . ?
C23 C21 C22 112.0(2) . . ?
C17 C21 C22 113.50(16) . . ?
N4 C24 N2 128.50(13) . . ?
N4 C24 C25 117.22(13) . . ?
N2 C24 C25 114.26(13) . . ?
C26 C25 C28 108.57(15) . . ?
C26 C25 C27 108.92(14) . . ?
C28 C25 C27 109.70(15) . . ?
C26 C25 C24 109.82(13) . . ?
C28 C25 C24 111.84(13) . . ?
C27 C25 C24 107.95(13) . . ?
C34 C29 C30 121.14(14) . . ?
C34 C29 N4 119.26(13) . . ?
C30 C29 N4 119.16(13) . . ?
C31 C30 C29 118.14(14) . . ?
C31 C30 C35 122.17(14) . . ?
C29 C30 C35 119.66(13) . . ?
C32 C31 C30 121.43(15) . . ?
C33 C32 C31 119.54(15) . . ?
C32 C33 C34 121.67(16) . . ?
C33 C34 C29 118.05(15) . . ?
C33 C34 C38 121.79(15) . . ?
C29 C34 C38 120.11(14) . . ?
C30 C35 C37 110.35(13) . . ?
C30 C35 C36 113.99(14) . . ?
C37 C35 C36 111.04(14) . . ?
C40 C38 C34 113.67(15) . . ?
C40 C38 C39 111.22(17) . . ?
C34 C38 C39 109.74(14) . . ?

loop_
_geom_bond_atom_site_label_1
_geom_bond_atom_site_label_2
_geom_bond_distance
_geom_bond_site_symmetry_2
_geom_bond_publ_flag
N1 C7 1.3755(19) . ?
N1 C1 1.4566(19) . ?
N2 C24 1.3609(19) . ?
N2 C2 1.4597(18) . ?
N3 C7 1.2743(19) . ?
N3 C12 1.4092(19) . ?
N4 C24 1.2717(19) . ?
N4 C29 1.4123(19) . ?
C1 C2 1.5256(19) . ?
C1 C6 1.527(2) . ?
C2 C3 1.522(2) . ?
C3 C4 1.524(2) . ?
C4 C5 1.519(2) . ?
C5 C6 1.517(2) . ?
C7 C8 1.546(2) . ?
C8 C10 1.527(3) . ?
C8 C11 1.528(2) . ?
C8 C9 1.537(2) . ?
C12 C13 1.406(2) . ?
C12 C17 1.409(2) . ?
C13 C14 1.393(2) . ?
C13 C18 1.517(2) . ?
C14 C15 1.377(3) . ?
C15 C16 1.382(2) . ?
C16 C17 1.394(2) . ?
C17 C21 1.520(2) . ?
C18 C20 1.510(3) . ?
C18 C19 1.511(3) . ?
C21 C23 1.519(3) . ?
C21 C22 1.523(3) . ?
C24 C25 1.539(2) . ?
C25 C26 1.521(2) . ?
C25 C28 1.527(2) . ?
C25 C27 1.531(2) . ?
C29 C34 1.405(2) . ?
C29 C30 1.410(2) . ?
C30 C31 1.390(2) . ?
C30 C35 1.515(2) . ?
C31 C32 1.382(2) . ?
C32 C33 1.381(3) . ?
C33 C34 1.390(2) . ?
C34 C38 1.520(2) . ?
C35 C37 1.529(2) . ?
C35 C36 1.530(2) . ?
C38 C40 1.519(3) . ?
C38 C39 1.534(3) . ?
